data_2234640
loop_
_publ_author_name
'Fun, Hoong-Kun'
'Chia, Tze Shyang'
'Shanmugavelan, Poovan'
'Ponnuswamy, Alagusundaram'

_publ_section_title
;
 4-Benzyl-8-phenyl-1-thia-4-azaspiro[4.5]decan-3-one
;
_journal_coeditor_code HB6732
_journal_issue 5
_journal_name_full 'Acta Crystallographica Section E'
_journal_page_first o1438
_journal_paper_doi 10.1107/S1600536812015358
_journal_volume 68
_journal_year 2012
_chemical_formula_iupac 'C21 H23 N O S'
_chemical_formula_moiety 'C21 H23 N O S'
_chemical_formula_sum 'C21 H23 N O S'
_chemical_formula_weight 337.46
_chemical_name_systematic
;
4-Benzyl-8-phenyl-1-thia-4-azaspiro[4.5]decan-3-one
;
_space_group_IT_number 14
_symmetry_cell_setting monoclinic
_symmetry_space_group_name_Hall '-P 2ybc'
_symmetry_space_group_name_H-M 'P 1 21/c 1'
_atom_sites_solution_hydrogens geom
_atom_sites_solution_primary direct
_atom_sites_solution_secondary difmap
_audit_creation_method SHELXL-97
_cell_angle_alpha 90.00
_cell_angle_beta 108.717(4)
_cell_angle_gamma 90.00
_cell_formula_units_Z 4
_cell_length_a 9.8299(9)
_cell_length_b 15.3823(14)
_cell_length_c 12.0833(10)
_cell_measurement_reflns_used 2184
_cell_measurement_temperature 100.0(10)
_cell_measurement_theta_max 29.55
_cell_measurement_theta_min 2.56
_cell_volume 1730.4(3)
_computing_cell_refinement 'SAINT (Bruker, 2009)'
_computing_data_collection 'APEX2 (Bruker, 2009)'
_computing_data_reduction 'SAINT (Bruker, 2009)'
_computing_molecular_graphics 'SHELXTL (Sheldrick, 2008)'
_computing_publication_material
;
SHELXTL (Sheldrick, 2008) and PLATON (Spek, 2009)
;
_computing_structure_refinement 'SHELXTL (Sheldrick, 2008)'
_computing_structure_solution 'SHELXTL (Sheldrick, 2008)'
_diffrn_ambient_temperature 100.0(10)
_diffrn_measured_fraction_theta_full 0.984
_diffrn_measured_fraction_theta_max 0.984
_diffrn_measurement_device_type 'Bruker SMART APEXII CCD'
_diffrn_measurement_method '\f and \w scans'
_diffrn_radiation_monochromator graphite
_diffrn_radiation_source 'fine-focus sealed tube'
_diffrn_radiation_type MoK\a
_diffrn_radiation_wavelength 0.71073
_diffrn_reflns_av_R_equivalents 0.0801
_diffrn_reflns_av_sigmaI/netI 0.0990
_diffrn_reflns_limit_h_max 11
_diffrn_reflns_limit_h_min -12
_diffrn_reflns_limit_k_max 19
_diffrn_reflns_limit_k_min -16
_diffrn_reflns_limit_l_max 15
_diffrn_reflns_limit_l_min -15
_diffrn_reflns_number 10508
_diffrn_reflns_theta_full 26.50
_diffrn_reflns_theta_max 26.50
_diffrn_reflns_theta_min 2.22
_diffrn_standards_number 0
_exptl_absorpt_coefficient_mu 0.194
_exptl_absorpt_correction_T_max 0.9733
_exptl_absorpt_correction_T_min 0.9389
_exptl_absorpt_correction_type multi-scan
_exptl_absorpt_process_details '(<i>SADABS</i>; Bruker, 2009)'
_exptl_crystal_colour colourless
_exptl_crystal_density_diffrn 1.295
_exptl_crystal_density_method 'not measured'
_exptl_crystal_description block
_exptl_crystal_F_000 720
_exptl_crystal_size_max 0.33
_exptl_crystal_size_mid 0.21
_exptl_crystal_size_min 0.14
_refine_diff_density_max 0.708
_refine_diff_density_min -0.456
_refine_ls_extinction_method none
_refine_ls_goodness_of_fit_ref 1.013
_refine_ls_hydrogen_treatment constr
_refine_ls_matrix_type full
_refine_ls_number_parameters 217
_refine_ls_number_reflns 3534
_refine_ls_number_restraints 0
_refine_ls_restrained_S_all 1.013
_refine_ls_R_factor_all 0.1164
_refine_ls_R_factor_gt 0.0617
_refine_ls_shift/su_max 0.000
_refine_ls_shift/su_mean 0.000
_refine_ls_structure_factor_coef Fsqd
_refine_ls_weighting_details 'calc w=1/[\s^2^(Fo^2^)+(0.0622P)^2^+0.1850P] where P=(Fo^2^+2Fc^2^)/3'
_refine_ls_weighting_scheme calc
_refine_ls_wR_factor_gt 0.1219
_refine_ls_wR_factor_ref 0.1446
_reflns_number_gt 2144
_reflns_number_total 3534
_reflns_threshold_expression I>2\s(I)
_cod_data_source_file hb6732.cif
_cod_data_source_block I
_cod_original_sg_symbol_H-M 'P 21/c'
_cod_database_code 2234640
_cod_database_fobs_code 2234640

loop_
_symmetry_equiv_pos_as_xyz
'x, y, z'
'-x, y+1/2, -z+1/2'
'-x, -y, -z'
'x, -y-1/2, z-1/2'

loop_
_atom_site_type_symbol
_atom_site_label
_atom_site_fract_x
_atom_site_fract_y
_atom_site_fract_z
_atom_site_U_iso_or_equiv
_atom_site_adp_type
_atom_site_calc_flag
_atom_site_refinement_flags
_atom_site_occupancy
_atom_site_symmetry_multiplicity
S S1 0.33380(9) -0.00046(5) 0.85069(6) 0.0253(2) Uani d . 1 1
O O1 0.3626(2) 0.18832(13) 1.06649(16) 0.0320(6) Uani d . 1 1
N N1 0.3843(3) 0.16539(15) 0.88513(19) 0.0211(6) Uani d . 1 1
C C1 0.6646(3) 0.29768(18) 0.8312(2) 0.0241(7) Uani d . 1 1
H H1A 0.6047 0.3262 0.7633 0.029 Uiso calc R 1 1
C C2 0.8123(4) 0.3003(2) 0.8566(3) 0.0296(8) Uani d . 1 1
H H2A 0.8531 0.3314 0.8071 0.035 Uiso calc R 1 1
C C3 0.9005(4) 0.2575(2) 0.9542(3) 0.0309(8) Uani d . 1 1
H H3A 1.0017 0.2574 0.9702 0.037 Uiso calc R 1 1
C C4 0.8401(4) 0.2147(2) 1.0284(3) 0.0310(8) Uani d . 1 1
H H4A 0.9001 0.1868 1.0968 0.037 Uiso calc R 1 1
C C5 0.6923(3) 0.21282(19) 1.0028(2) 0.0257(7) Uani d . 1 1
H H5A 0.6517 0.1830 1.0536 0.031 Uiso calc R 1 1
C C6 0.6026(3) 0.25385(18) 0.9040(2) 0.0211(7) Uani d . 1 1
C C7 0.4415(3) 0.25215(19) 0.8761(2) 0.0243(7) Uani d . 1 1
H H7A 0.4148 0.2919 0.9303 0.029 Uiso calc R 1 1
H H7B 0.3962 0.2743 0.7958 0.029 Uiso calc R 1 1
C C8 0.3482(3) 0.1418(2) 0.9806(2) 0.0251(7) Uani d . 1 1
C C9 0.2885(3) 0.0507(2) 0.9689(2) 0.0264(7) Uani d . 1 1
H H9A 0.1830 0.0522 0.9514 0.032 Uiso calc R 1 1
H H9B 0.3313 0.0180 1.0425 0.032 Uiso calc R 1 1
C C10 0.3402(3) 0.10667(19) 0.7831(2) 0.0210(7) Uani d . 1 1
C C11 0.1909(3) 0.13109(19) 0.7013(2) 0.0227(7) Uani d . 1 1
H H11A 0.1912 0.1928 0.6780 0.027 Uiso calc R 1 1
H H11B 0.1202 0.1248 0.7436 0.027 Uiso calc R 1 1
C C12 0.1448(3) 0.07408(18) 0.5916(2) 0.0212(7) Uani d . 1 1
H H12A 0.0491 0.0928 0.5400 0.025 Uiso calc R 1 1
H H12B 0.1375 0.0128 0.6140 0.025 Uiso calc R 1 1
C C13 0.2545(3) 0.08156(19) 0.5260(2) 0.0213(7) Uani d . 1 1
H H13A 0.2647 0.1449 0.5116 0.026 Uiso calc R 1 1
C C14 0.4012(3) 0.0504(2) 0.6074(2) 0.0242(7) Uani d . 1 1
H H14A 0.3940 -0.0113 0.6284 0.029 Uiso calc R 1 1
H H14B 0.4731 0.0543 0.5661 0.029 Uiso calc R 1 1
C C15 0.4503(3) 0.10522(19) 0.7182(2) 0.0221(7) Uani d . 1 1
H H15A 0.4679 0.1655 0.6975 0.027 Uiso calc R 1 1
H H15B 0.5421 0.0817 0.7707 0.027 Uiso calc R 1 1
C C16 0.2087(3) 0.0375(2) 0.4081(2) 0.0217(7) Uani d . 1 1
C C17 0.2160(3) -0.05266(19) 0.3972(2) 0.0232(7) Uani d . 1 1
H H17A 0.2473 -0.0877 0.4655 0.028 Uiso calc R 1 1
C C18 0.1782(3) -0.0918(2) 0.2878(2) 0.0260(7) Uani d . 1 1
H H18A 0.1843 -0.1532 0.2818 0.031 Uiso calc R 1 1
C C19 0.1316(3) -0.0417(2) 0.1874(2) 0.0277(7) Uani d . 1 1
H H19A 0.1060 -0.0684 0.1127 0.033 Uiso calc R 1 1
C C20 0.1226(3) 0.0480(2) 0.1970(2) 0.0282(8) Uani d . 1 1
H H20A 0.0910 0.0829 0.1286 0.034 Uiso calc R 1 1
C C21 0.1598(3) 0.0866(2) 0.3064(2) 0.0248(7) Uani d . 1 1
H H21A 0.1518 0.1478 0.3120 0.030 Uiso calc R 1 1

loop_
_atom_site_aniso_label
_atom_site_aniso_U_11
_atom_site_aniso_U_22
_atom_site_aniso_U_33
_atom_site_aniso_U_12
_atom_site_aniso_U_13
_atom_site_aniso_U_23
S1 0.0414(5) 0.0194(4) 0.0179(4) -0.0007(4) 0.0134(3) 0.0011(4)
O1 0.0528(15) 0.0301(13) 0.0176(11) -0.0009(11) 0.0177(10) -0.0058(10)
N1 0.0318(15) 0.0173(13) 0.0172(12) -0.0043(11) 0.0121(10) -0.0026(11)
C1 0.041(2) 0.0168(16) 0.0145(14) -0.0017(14) 0.0096(14) -0.0039(13)
C2 0.049(2) 0.0215(18) 0.0238(16) -0.0070(15) 0.0188(15) -0.0078(14)
C3 0.0326(19) 0.0268(19) 0.0346(18) -0.0060(14) 0.0125(15) -0.0142(16)
C4 0.042(2) 0.0256(18) 0.0227(16) 0.0024(15) 0.0071(15) -0.0057(14)
C5 0.041(2) 0.0177(17) 0.0195(16) -0.0028(14) 0.0112(14) -0.0019(14)
C6 0.0362(19) 0.0131(15) 0.0161(14) -0.0020(13) 0.0111(13) -0.0019(13)
C7 0.042(2) 0.0149(16) 0.0182(15) 0.0026(14) 0.0122(13) -0.0004(13)
C8 0.0335(19) 0.0257(18) 0.0194(15) 0.0028(14) 0.0134(13) 0.0015(14)
C9 0.0354(19) 0.0299(19) 0.0162(15) -0.0036(15) 0.0114(13) 0.0005(14)
C10 0.0338(18) 0.0181(16) 0.0142(14) -0.0021(13) 0.0122(13) -0.0035(13)
C11 0.0289(18) 0.0246(18) 0.0190(15) 0.0016(13) 0.0138(13) -0.0006(13)
C12 0.0288(18) 0.0197(17) 0.0169(14) 0.0002(13) 0.0099(12) -0.0003(13)
C13 0.0315(18) 0.0196(16) 0.0155(14) -0.0035(13) 0.0112(13) -0.0025(13)
C14 0.0309(18) 0.0252(17) 0.0208(15) -0.0009(14) 0.0144(13) -0.0035(14)
C15 0.0281(18) 0.0228(17) 0.0174(14) -0.0017(13) 0.0101(13) -0.0017(13)
C16 0.0262(17) 0.0228(16) 0.0192(15) -0.0034(13) 0.0114(12) -0.0019(14)
C17 0.0342(18) 0.0212(18) 0.0172(15) -0.0030(14) 0.0125(13) 0.0020(14)
C18 0.0331(19) 0.0217(17) 0.0261(16) -0.0024(14) 0.0139(14) -0.0054(14)
C19 0.0327(19) 0.035(2) 0.0165(15) -0.0020(15) 0.0094(13) -0.0069(15)
C20 0.037(2) 0.032(2) 0.0176(16) 0.0040(15) 0.0103(14) 0.0027(15)
C21 0.0339(19) 0.0221(17) 0.0207(16) 0.0000(14) 0.0122(13) -0.0024(14)

loop_
_atom_type_symbol
_atom_type_description
_atom_type_scat_dispersion_real
_atom_type_scat_dispersion_imag
_atom_type_scat_source
C C 0.0033 0.0016 'International Tables Vol C Tables 4.2.6.8 and 6.1.1.4'
H H 0.0000 0.0000 'International Tables Vol C Tables 4.2.6.8 and 6.1.1.4'
N N 0.0061 0.0033 'International Tables Vol C Tables 4.2.6.8 and 6.1.1.4'
O O 0.0106 0.0060 'International Tables Vol C Tables 4.2.6.8 and 6.1.1.4'
S S 0.1246 0.1234 'International Tables Vol C Tables 4.2.6.8 and 6.1.1.4'

loop_
_geom_angle_atom_site_label_1
_geom_angle_atom_site_label_2
_geom_angle_atom_site_label_3
_geom_angle
C9 S1 C10 90.75(13)
C8 N1 C7 121.1(2)
C8 N1 C10 117.3(2)
C7 N1 C10 120.8(2)
C2 C1 C6 120.9(3)
C2 C1 H1A 119.5
C6 C1 H1A 119.5
C1 C2 C3 120.0(3)
C1 C2 H2A 120.0
C3 C2 H2A 120.0
C2 C3 C4 119.6(3)
C2 C3 H3A 120.2
C4 C3 H3A 120.2
C5 C4 C3 120.0(3)
C5 C4 H4A 120.0
C3 C4 H4A 120.0
C4 C5 C6 120.9(3)
C4 C5 H5A 119.5
C6 C5 H5A 119.5
C5 C6 C1 118.5(3)
C5 C6 C7 121.0(3)
C1 C6 C7 120.5(3)
N1 C7 C6 113.5(2)
N1 C7 H7A 108.9
C6 C7 H7A 108.9
N1 C7 H7B 108.9
C6 C7 H7B 108.9
H7A C7 H7B 107.7
O1 C8 N1 124.7(3)
O1 C8 C9 123.6(3)
N1 C8 C9 111.6(2)
C8 C9 S1 106.9(2)
C8 C9 H9A 110.3
S1 C9 H9A 110.3
C8 C9 H9B 110.3
S1 C9 H9B 110.3
H9A C9 H9B 108.6
N1 C10 C15 111.8(2)
N1 C10 C11 110.7(2)
C15 C10 C11 111.3(2)
N1 C10 S1 102.67(17)
C15 C10 S1 110.1(2)
C11 C10 S1 110.0(2)
C10 C11 C12 112.0(2)
C10 C11 H11A 109.2
C12 C11 H11A 109.2
C10 C11 H11B 109.2
C12 C11 H11B 109.2
H11A C11 H11B 107.9
C11 C12 C13 110.0(2)
C11 C12 H12A 109.7
C13 C12 H12A 109.7
C11 C12 H12B 109.7
C13 C12 H12B 109.7
H12A C12 H12B 108.2
C16 C13 C12 114.0(2)
C16 C13 C14 113.4(2)
C12 C13 C14 108.4(2)
C16 C13 H13A 106.8
C12 C13 H13A 106.8
C14 C13 H13A 106.8
C15 C14 C13 110.9(2)
C15 C14 H14A 109.5
C13 C14 H14A 109.5
C15 C14 H14B 109.5
C13 C14 H14B 109.5
H14A C14 H14B 108.0
C14 C15 C10 112.5(2)
C14 C15 H15A 109.1
C10 C15 H15A 109.1
C14 C15 H15B 109.1
C10 C15 H15B 109.1
H15A C15 H15B 107.8
C21 C16 C17 118.0(3)
C21 C16 C13 120.3(3)
C17 C16 C13 121.7(2)
C18 C17 C16 120.9(3)
C18 C17 H17A 119.6
C16 C17 H17A 119.6
C19 C18 C17 120.3(3)
C19 C18 H18A 119.9
C17 C18 H18A 119.9
C18 C19 C20 119.4(3)
C18 C19 H19A 120.3
C20 C19 H19A 120.3
C21 C20 C19 120.0(3)
C21 C20 H20A 120.0
C19 C20 H20A 120.0
C20 C21 C16 121.4(3)
C20 C21 H21A 119.3
C16 C21 H21A 119.3

loop_
_geom_bond_atom_site_label_1
_geom_bond_atom_site_label_2
_geom_bond_distance
S1 C9 1.808(3)
S1 C10 1.849(3)
O1 C8 1.231(3)
N1 C8 1.360(3)
N1 C7 1.466(4)
N1 C10 1.476(3)
C1 C2 1.385(4)
C1 C6 1.394(4)
C1 H1A 0.9500
C2 C3 1.385(4)
C2 H2A 0.9500
C3 C4 1.391(4)
C3 H3A 0.9500
C4 C5 1.385(4)
C4 H4A 0.9500
C5 C6 1.387(4)
C5 H5A 0.9500
C6 C7 1.510(4)
C7 H7A 0.9900
C7 H7B 0.9900
C8 C9 1.510(4)
C9 H9A 0.9900
C9 H9B 0.9900
C10 C15 1.527(4)
C10 C11 1.530(4)
C11 C12 1.532(4)
C11 H11A 0.9900
C11 H11B 0.9900
C12 C13 1.534(4)
C12 H12A 0.9900
C12 H12B 0.9900
C13 C16 1.510(4)
C13 C14 1.538(4)
C13 H13A 1.0000
C14 C15 1.524(4)
C14 H14A 0.9900
C14 H14B 0.9900
C15 H15A 0.9900
C15 H15B 0.9900
C16 C21 1.390(4)
C16 C17 1.397(4)
C17 C18 1.391(4)
C17 H17A 0.9500
C18 C19 1.385(4)
C18 H18A 0.9500
C19 C20 1.390(4)
C19 H19A 0.9500
C20 C21 1.387(4)
C20 H20A 0.9500
C21 H21A 0.9500

loop_
_geom_hbond_atom_site_label_D
_geom_hbond_atom_site_label_H
_geom_hbond_atom_site_label_A
_geom_hbond_site_symmetry_A
_geom_hbond_distance_DH
_geom_hbond_distance_HA
_geom_hbond_distance_DA
_geom_hbond_angle_DHA
_geom_hbond_publ_flag
C17 H17A Cg1 2_646 0.95 2.72 3.565(3) 149 yes

loop_
_geom_torsion_atom_site_label_1
_geom_torsion_atom_site_label_2
_geom_torsion_atom_site_label_3
_geom_torsion_atom_site_label_4
_geom_torsion
C6 C1 C2 C3 1.3(4)
C1 C2 C3 C4 -2.3(4)
C2 C3 C4 C5 2.0(4)
C3 C4 C5 C6 -0.6(4)
C4 C5 C6 C1 -0.4(4)
C4 C5 C6 C7 -179.8(3)
C2 C1 C6 C5 0.1(4)
C2 C1 C6 C7 179.4(3)
C8 N1 C7 C6 101.0(3)
C10 N1 C7 C6 -89.9(3)
C5 C6 C7 N1 -47.5(3)
C1 C6 C7 N1 133.2(3)
C7 N1 C8 O1 -1.7(5)
C10 N1 C8 O1 -171.2(3)
C7 N1 C8 C9 178.6(2)
C10 N1 C8 C9 9.1(4)
O1 C8 C9 S1 -164.6(3)
N1 C8 C9 S1 15.1(3)
C10 S1 C9 C8 -26.3(2)
C8 N1 C10 C15 -145.8(3)
C7 N1 C10 C15 44.7(3)
C8 N1 C10 C11 89.6(3)
C7 N1 C10 C11 -79.9(3)
C8 N1 C10 S1 -27.8(3)
C7 N1 C10 S1 162.7(2)
C9 S1 C10 N1 29.6(2)
C9 S1 C10 C15 148.8(2)
C9 S1 C10 C11 -88.2(2)
N1 C10 C11 C12 177.3(2)
C15 C10 C11 C12 52.4(3)
S1 C10 C11 C12 -69.9(3)
C10 C11 C12 C13 -57.8(3)
C11 C12 C13 C16 -172.1(2)
C11 C12 C13 C14 60.4(3)
C16 C13 C14 C15 172.6(2)
C12 C13 C14 C15 -59.6(3)
C13 C14 C15 C10 55.7(3)
N1 C10 C15 C14 -175.6(2)
C11 C10 C15 C14 -51.3(3)
S1 C10 C15 C14 71.0(3)
C12 C13 C16 C21 104.1(3)
C14 C13 C16 C21 -131.1(3)
C12 C13 C16 C17 -77.1(4)
C14 C13 C16 C17 47.8(4)
C21 C16 C17 C18 1.2(4)
C13 C16 C17 C18 -177.7(3)
C16 C17 C18 C19 -0.4(4)
C17 C18 C19 C20 -0.2(4)
C18 C19 C20 C21 -0.2(4)
C19 C20 C21 C16 1.0(5)
C17 C16 C21 C20 -1.5(4)
C13 C16 C21 C20 177.4(3)
